data_7714632
loop_
_publ_author_name
'Sumithaa, Chezhiyan'
'Gajda-Morszewski, Przemyslaw'
'Ishaniya, Wickneswaran'
'Khamrang, Themmila'
'Velusamy, Marappan'
'Bhuvanesh, Nattamai'
'Brindell, Malgorzata'
'Mazuryk, Olga'
'Ganeshpandian, Mani'

_publ_section_title
;
 Design of an anticancer organoruthenium complex as the guest and
 polydiacetylene-coated fluorogenic nanocarrier as the host: engineering
 nanocarrier using ene-yne conjugation for sustained guest release,
 enhanced anticancer activity and reduced <i>in vivo</i> toxicity.
;
_journal_issue 3
_journal_name_full 'Dalton transactions (Cambridge, England : 2003)'
_journal_page_first 966
_journal_page_last 985
_journal_paper_doi 10.1039/d3dt03358a
_journal_volume 53
_journal_year 2024
_chemical_formula_moiety 'C32 H29 Cl N3 Ru, 1(F6 P)'
_chemical_formula_sum 'C32 H29 Cl F6 N3 P Ru'
_chemical_formula_weight 737.07
_space_group_crystal_system monoclinic
_space_group_IT_number 14
_space_group_name_Hall '-P 2ybc'
_space_group_name_H-M_alt 'P 1 21/c 1'
_atom_sites_solution_hydrogens geom
_atom_sites_solution_primary dual
_audit_creation_date 2022-03-02
_audit_creation_method
;
Olex2 1.5
(compiled 2021.12.09 svn.r5202d8cf for OlexSys, GUI svn.r6439)
;
_audit_update_record
;
2023-07-17 deposited with the CCDC.	2023-11-20 downloaded from the CCDC.
;
_cell_angle_alpha 90
_cell_angle_beta 104.3650(10)
_cell_angle_gamma 90
_cell_formula_units_Z 4
_cell_length_a 12.0586(4)
_cell_length_b 18.9733(7)
_cell_length_c 13.2679(5)
_cell_measurement_reflns_used 9779
_cell_measurement_temperature 110.00
_cell_measurement_theta_max 70.124
_cell_measurement_theta_min 4.154
_cell_volume 2940.67(18)
_computing_cell_refinement 'SAINT V8.38A (Bruker, 2018)'
_computing_data_reduction 'SAINT V8.38A (Bruker, 2018)'
_computing_molecular_graphics 'Olex2 1.5 (Dolomanov et al., 2009)'
_computing_publication_material 'Olex2 1.5 (Dolomanov et al., 2009)'
_computing_structure_refinement 'SHELXL 2018/3 (Sheldrick, 2015)'
_computing_structure_solution 'SHELXT 2018/2 (Sheldrick, 2018)'
_diffrn_ambient_temperature 110.00
_diffrn_measured_fraction_theta_full 0.998
_diffrn_measured_fraction_theta_max 0.997
_diffrn_measurement_device_type 'Bruker Venture (PHOTON III)'
_diffrn_measurement_method '\f and \w scans'
_diffrn_radiation_type CuK\a
_diffrn_radiation_wavelength 1.54178
_diffrn_reflns_av_R_equivalents 0.0401
_diffrn_reflns_av_unetI/netI 0.0258
_diffrn_reflns_Laue_measured_fraction_full 0.998
_diffrn_reflns_Laue_measured_fraction_max 0.997
_diffrn_reflns_limit_h_max 14
_diffrn_reflns_limit_h_min -14
_diffrn_reflns_limit_k_max 23
_diffrn_reflns_limit_k_min -23
_diffrn_reflns_limit_l_max 16
_diffrn_reflns_limit_l_min -16
_diffrn_reflns_number 41423
_diffrn_reflns_point_group_measured_fraction_full 0.998
_diffrn_reflns_point_group_measured_fraction_max 0.997
_diffrn_reflns_theta_full 67.679
_diffrn_reflns_theta_max 70.166
_diffrn_reflns_theta_min 3.784
_diffrn_source_current 1.0
_diffrn_source_power 0.05
_diffrn_source_voltage 50.0
_diffrn_standards_number 0
_exptl_absorpt_coefficient_mu 6.260
_exptl_absorpt_correction_T_max 0.4684
_exptl_absorpt_correction_T_min 0.2941
_exptl_absorpt_correction_type multi-scan
_exptl_absorpt_process_details
;
SADABS-2016/2 (Bruker,2016/2) was used for absorption correction.
wR2(int) was 0.0910 before and 0.0580 after correction.
The Ratio of minimum to maximum transmission is 0.6279.
The \l/2 correction factor is Not present.
;
_exptl_crystal_colour yellow
_exptl_crystal_colour_primary yellow
_exptl_crystal_density_diffrn 1.665
_exptl_crystal_description block
_exptl_crystal_F_000 1488
_exptl_crystal_size_max 0.067
_exptl_crystal_size_mid 0.042
_exptl_crystal_size_min 0.032
_refine_diff_density_max 0.848
_refine_diff_density_min -0.442
_refine_diff_density_rms 0.093
_refine_ls_extinction_method none
_refine_ls_goodness_of_fit_ref 1.173
_refine_ls_hydrogen_treatment constr
_refine_ls_matrix_type full
_refine_ls_number_parameters 464
_refine_ls_number_reflns 5574
_refine_ls_number_restraints 690
_refine_ls_restrained_S_all 1.141
_refine_ls_R_factor_all 0.0303
_refine_ls_R_factor_gt 0.0299
_refine_ls_shift/su_max 0.002
_refine_ls_shift/su_mean 0.000
_refine_ls_structure_factor_coef Fsqd
_refine_ls_weighting_details 'w=1/[\s^2^(Fo^2^)+(0.0223P)^2^+4.5257P] where P=(Fo^2^+2Fc^2^)/3'
_refine_ls_weighting_scheme calc
_refine_ls_wR_factor_gt 0.0723
_refine_ls_wR_factor_ref 0.0725
_reflns_Friedel_coverage 0.000
_reflns_number_gt 5520
_reflns_number_total 5574
_reflns_threshold_expression 'I > 2\s(I)'
_cod_data_source_file d3dt03358a2.cif
_cod_data_source_block rnap
_cod_depositor_comments 'Adding full bibliography for 7714632--7714634.cif.'
_cod_database_code 7714632
_shelx_shelxl_version_number 2018/3
_shelx_space_group_comment
;
The symmetry employed for this shelxl refinement is uniquely defined
by the following loop, which should always be used as a source of
symmetry information in preference to the above space-group names.
They are only intended as comments.
;
_shelx_estimated_absorpt_t_max 0.825
_shelx_estimated_absorpt_t_min 0.679
_olex2_refinement_description
;
1. Fixed Uiso
 At 1.2 times of:
  All C(H) groups
 At 1.5 times of:
  All C(H,H,H) groups
2. Restrained distances
 P1-F1 \\sim P1A-F3A \\sim P1A-F1A \\sim P1-F2 \\sim P1A-F5A \\sim P1-F3 \\sim
P1A-F2A \\sim P1-F4 \\sim P1A-
 F4A \\sim P1-F5 \\sim P1A-F6A \\sim P1-F6
 with sigma of 0.01
 F1-F2 \\sim F1-F4 \\sim F1-F5 \\sim F1-F6 \\sim F3-F2 \\sim F3-F4 \\sim F3-F5
\\sim F3-F6 \\sim F2-F6 \\sim F2-F5
 \\sim F4-F5 \\sim F4-F6 \\sim F1A-F2A \\sim F1A-F4A \\sim F1A-F5A \\sim
F1A-F6A \\sim F3A-F2A \\sim F3A-F4A ~
 F3A-F5A \\sim F3A-F6A \\sim F2A-F6A \\sim F2A-F5A \\sim F4A-F5A \\sim F4A-F6A
 with sigma of 0.02
3. Uiso/Uaniso restraints and constraints
P1 \\sim F1 \\sim F2 \\sim F3 \\sim F4 \\sim F5 \\sim F6 \\sim P1A \\sim F1A
\\sim F2A \\sim F3A \\sim F4A \\sim F5A \\sim F6A: within 2A with sigma of 0.02
and sigma for terminal atoms of 0.04 within 2A
4. Rigid body (RIGU) restrains
 P1, F1, F2, F3, F4, F5, F6, P1A, F1A, F2A, F3A, F4A, F5A, F6A
 with sigma for 1-2 distances of 0.01 and sigma for 1-3 distances of 0.01
5. Others
 Sof(P1A)=Sof(F1A)=Sof(F2A)=Sof(F3A)=Sof(F4A)=Sof(F5A)=Sof(F6A)=1-FVAR(1)
 Sof(P1)=Sof(F1)=Sof(F2)=Sof(F3)=Sof(F4)=Sof(F5)=Sof(F6)=FVAR(1)
6.a Ternary CH refined with riding coordinates:
 C29(H29)
6.b Aromatic/amide H refined with riding coordinates:
 C2(H2), C3(H3), C4(H4), C5(H5), C9(H9), C10(H10), C11(H11), C12(H12),
 C14(H14), C15(H15), C16(H16), C19(H19), C20(H20), C21(H21), C22(H22), C24(H24),
  C25(H25), C27(H27), C28(H28)
6.c Idealised Me refined as rotating group:
 C30(H30A,H30B,H30C), C31(H31A,H31B,H31C), C32(H32A,H32B,H32C)
;
_olex2_submission_special_instructions 'No special instructions were received'

loop_
_space_group_symop_operation_xyz
'x, y, z'
'-x, y+1/2, -z+1/2'
'-x, -y, -z'
'x, -y-1/2, z-1/2'

loop_
_atom_site_label
_atom_site_type_symbol
_atom_site_fract_x
_atom_site_fract_y
_atom_site_fract_z
_atom_site_U_iso_or_equiv
_atom_site_adp_type
_atom_site_occupancy
_atom_site_site_symmetry_order
_atom_site_calc_flag
_atom_site_refinement_flags_posn
_atom_site_refinement_flags_adp
_atom_site_refinement_flags_occupancy
_atom_site_disorder_assembly
_atom_site_disorder_group
Ru1 Ru 0.10359(2) 0.67057(2) 0.43203(2) 0.01283(7) Uani 1 1 d . . . . .
Cl1 Cl 0.02065(5) 0.71624(3) 0.26175(4) 0.02214(13) Uani 1 1 d . . . . .
N1 N 0.24282(17) 0.65003(10) 0.37156(15) 0.0146(4) Uani 1 1 d . . . . .
N2 N 0.37013(17) 0.61557(10) 0.28988(16) 0.0166(4) Uani 1 1 d . . . . .
N3 N 0.19384(18) 0.76610(10) 0.45516(16) 0.0187(4) Uani 1 1 d . . . . .
C1 C 0.2725(2) 0.59677(12) 0.31908(18) 0.0163(5) Uani 1 1 d . . . . .
C2 C 0.4295(2) 0.57703(14) 0.2313(2) 0.0216(5) Uani 1 1 d . . . . .
H2 H 0.407293 0.530259 0.209828 0.026 Uiso 1 1 calc R U . . .
C3 C 0.5196(2) 0.60786(15) 0.2056(2) 0.0248(5) Uani 1 1 d . . . . .
H3 H 0.560951 0.582722 0.164847 0.030 Uiso 1 1 calc R U . . .
C4 C 0.5535(2) 0.67787(15) 0.2392(2) 0.0252(6) Uani 1 1 d . . . . .
H4 H 0.616765 0.698758 0.219826 0.030 Uiso 1 1 calc R U . . .
C5 C 0.4972(2) 0.71509(14) 0.2982(2) 0.0220(5) Uani 1 1 d . . . . .
H5 H 0.521841 0.761178 0.321502 0.026 Uiso 1 1 calc R U . . .
C6 C 0.4009(2) 0.68431(13) 0.32489(19) 0.0171(5) Uani 1 1 d . . . . .
C7 C 0.3194(2) 0.70468(12) 0.37657(18) 0.0157(5) Uani 1 1 d . . . . .
C8 C 0.2941(2) 0.76901(12) 0.42516(18) 0.0173(5) Uani 1 1 d . . . . .
C9 C 0.3612(2) 0.82989(13) 0.4398(2) 0.0231(5) Uani 1 1 d . . . . .
H9 H 0.432683 0.830599 0.421839 0.028 Uiso 1 1 calc R U . . .
C10 C 0.3218(3) 0.88926(14) 0.4808(2) 0.0281(6) Uani 1 1 d . . . . .
H10 H 0.365536 0.931460 0.490062 0.034 Uiso 1 1 calc R U . . .
C11 C 0.2181(3) 0.88679(14) 0.5084(2) 0.0295(6) Uani 1 1 d . . . . .
H11 H 0.189523 0.927287 0.535701 0.035 Uiso 1 1 calc R U . . .
C12 C 0.1572(3) 0.82437(13) 0.4953(2) 0.0262(6) Uani 1 1 d . . . . .
H12 H 0.086892 0.822426 0.515420 0.031 Uiso 1 1 calc R U . . .
C13 C 0.2087(2) 0.52991(13) 0.29003(19) 0.0179(5) Uani 1 1 d . . . . .
C14 C 0.1006(2) 0.53255(13) 0.2241(2) 0.0199(5) Uani 1 1 d . . . . .
H14 H 0.068764 0.576429 0.196825 0.024 Uiso 1 1 calc R U . . .
C15 C 0.0372(2) 0.46947(14) 0.1973(2) 0.0249(5) Uani 1 1 d . . . . .
H15 H -0.037621 0.471312 0.152406 0.030 Uiso 1 1 calc R U . . .
C16 C 0.0825(2) 0.40609(14) 0.2354(2) 0.0247(5) Uani 1 1 d . . . . .
H16 H 0.039069 0.364351 0.215605 0.030 Uiso 1 1 calc R U . . .
C17 C 0.1936(2) 0.40116(13) 0.30418(19) 0.0207(5) Uani 1 1 d . . . . .
C18 C 0.2584(2) 0.46467(13) 0.33239(19) 0.0189(5) Uani 1 1 d . . . . .
C19 C 0.2407(3) 0.33658(14) 0.3460(2) 0.0259(6) Uani 1 1 d . . . . .
H19 H 0.198493 0.294349 0.326616 0.031 Uiso 1 1 calc R U . . .
C20 C 0.3466(3) 0.33346(14) 0.4142(2) 0.0307(6) Uani 1 1 d . . . . .
H20 H 0.377231 0.289419 0.441953 0.037 Uiso 1 1 calc R U . . .
C21 C 0.4098(3) 0.39584(15) 0.4430(2) 0.0286(6) Uani 1 1 d . . . . .
H21 H 0.483158 0.393673 0.490262 0.034 Uiso 1 1 calc R U . . .
C22 C 0.3663(2) 0.46002(13) 0.4031(2) 0.0213(5) Uani 1 1 d . . . . .
H22 H 0.409747 0.501648 0.423785 0.026 Uiso 1 1 calc R U . . .
C23 C 0.1544(2) 0.60526(13) 0.57237(19) 0.0192(5) Uani 1 1 d . . . . .
C24 C 0.0972(2) 0.66631(13) 0.59399(19) 0.0190(5) Uani 1 1 d . . . . .
H24 H 0.134142 0.695879 0.650092 0.023 Uiso 1 1 calc R U . . .
C25 C -0.0144(2) 0.68481(13) 0.53383(19) 0.0189(5) Uani 1 1 d . . . . .
H25 H -0.051618 0.725453 0.551485 0.023 Uiso 1 1 calc R U . . .
C26 C -0.0696(2) 0.64294(13) 0.44843(19) 0.0196(5) Uani 1 1 d . . . . .
C27 C -0.0124(2) 0.58127(13) 0.4250(2) 0.0193(5) Uani 1 1 d . . . . .
H27 H -0.048232 0.552428 0.367588 0.023 Uiso 1 1 calc R U . . .
C28 C 0.0958(2) 0.56328(12) 0.48609(19) 0.0190(5) Uani 1 1 d . . . . .
H28 H 0.131664 0.521726 0.469737 0.023 Uiso 1 1 calc R U . . .
C29 C 0.2738(2) 0.58438(15) 0.6321(2) 0.0258(6) Uani 1 1 d . . . . .
H29 H 0.307953 0.554532 0.585466 0.031 Uiso 1 1 calc R U . . .
C30 C 0.2661(3) 0.53953(15) 0.7263(2) 0.0309(6) Uani 1 1 d . . . . .
H30A H 0.222214 0.565028 0.767750 0.046 Uiso 1 1 calc R U . . .
H30B H 0.343372 0.530062 0.769196 0.046 Uiso 1 1 calc R U . . .
H30C H 0.227857 0.494852 0.702289 0.046 Uiso 1 1 calc R U . . .
C31 C 0.3519(2) 0.64737(16) 0.6658(2) 0.0297(6) Uani 1 1 d . . . . .
H31A H 0.356967 0.674673 0.604442 0.044 Uiso 1 1 calc R U . . .
H31B H 0.428382 0.630910 0.702266 0.044 Uiso 1 1 calc R U . . .
H31C H 0.320753 0.677164 0.712547 0.044 Uiso 1 1 calc R U . . .
C32 C -0.1835(2) 0.66383(16) 0.3801(2) 0.0297(6) Uani 1 1 d . . . . .
H32A H -0.195758 0.714367 0.388043 0.044 Uiso 1 1 calc R U . . .
H32B H -0.244234 0.637135 0.400115 0.044 Uiso 1 1 calc R U . . .
H32C H -0.184943 0.653626 0.307337 0.044 Uiso 1 1 calc R U . . .
P1 P 0.7004(6) 0.6070(3) -0.0245(5) 0.0293(10) Uani 0.536(16) 1 d D U P A 1
F1 F 0.7557(10) 0.5441(5) -0.0743(8) 0.046(3) Uani 0.536(16) 1 d D U P A 1
F2 F 0.8091(9) 0.6545(5) -0.0174(9) 0.060(2) Uani 0.536(16) 1 d D U P A 1
F3 F 0.6390(9) 0.6685(2) 0.0237(7) 0.052(2) Uani 0.536(16) 1 d D U P A 1
F4 F 0.5882(7) 0.5592(5) -0.0324(8) 0.056(2) Uani 0.536(16) 1 d D U P A 1
F5 F 0.7510(8) 0.5758(5) 0.0882(5) 0.0608(19) Uani 0.536(16) 1 d D U P A 1
F6 F 0.6437(9) 0.6372(5) -0.1375(6) 0.063(2) Uani 0.536(16) 1 d D U P A 1
P1A P 0.7235(6) 0.6082(3) -0.0077(5) 0.0217(9) Uani 0.464(16) 1 d D U P A 2
F1A F 0.7418(9) 0.5501(5) -0.0888(8) 0.0281(19) Uani 0.464(16) 1 d D U P A 2
F2A F 0.8391(8) 0.6457(5) -0.0127(8) 0.044(2) Uani 0.464(16) 1 d D U P A 2
F3A F 0.7033(12) 0.6659(3) 0.0735(9) 0.060(3) Uani 0.464(16) 1 d D U P A 2
F4A F 0.6065(8) 0.5703(5) -0.0021(9) 0.050(2) Uani 0.464(16) 1 d D U P A 2
F5A F 0.7893(9) 0.5598(4) 0.0857(6) 0.049(2) Uani 0.464(16) 1 d D U P A 2
F6A F 0.6560(9) 0.6558(5) -0.1016(9) 0.064(3) Uani 0.464(16) 1 d D U P A 2

loop_
_atom_site_aniso_label
_atom_site_aniso_U_11
_atom_site_aniso_U_22
_atom_site_aniso_U_33
_atom_site_aniso_U_23
_atom_site_aniso_U_13
_atom_site_aniso_U_12
Ru1 0.01569(10) 0.00950(10) 0.01455(10) -0.00050(6) 0.00614(7) -0.00185(6)
Cl1 0.0282(3) 0.0174(3) 0.0206(3) 0.0058(2) 0.0057(2) 0.0049(2)
N1 0.0163(9) 0.0111(9) 0.0175(9) 0.0012(7) 0.0064(8) -0.0024(7)
N2 0.0173(10) 0.0152(10) 0.0190(10) 0.0038(8) 0.0075(8) 0.0012(8)
N3 0.0258(11) 0.0123(9) 0.0188(10) -0.0026(8) 0.0071(8) -0.0046(8)
C1 0.0194(11) 0.0127(11) 0.0188(11) 0.0030(9) 0.0083(9) 0.0001(9)
C2 0.0235(12) 0.0213(12) 0.0227(12) 0.0047(10) 0.0107(10) 0.0060(10)
C3 0.0208(12) 0.0293(14) 0.0272(13) 0.0098(11) 0.0113(10) 0.0084(10)
C4 0.0128(11) 0.0348(15) 0.0283(14) 0.0136(11) 0.0055(10) 0.0003(10)
C5 0.0153(11) 0.0245(13) 0.0246(13) 0.0075(10) 0.0022(10) -0.0041(10)
C6 0.0150(11) 0.0160(11) 0.0190(11) 0.0051(9) 0.0020(9) -0.0012(9)
C7 0.0171(11) 0.0139(11) 0.0163(11) 0.0027(9) 0.0043(9) -0.0053(9)
C8 0.0242(12) 0.0145(11) 0.0134(11) 0.0012(9) 0.0047(9) -0.0042(9)
C9 0.0322(14) 0.0191(13) 0.0173(12) 0.0000(9) 0.0048(10) -0.0110(10)
C10 0.0493(17) 0.0170(12) 0.0183(12) -0.0034(10) 0.0088(12) -0.0153(12)
C11 0.0493(17) 0.0141(12) 0.0267(14) -0.0053(10) 0.0124(12) -0.0041(11)
C12 0.0390(16) 0.0159(12) 0.0273(14) -0.0050(10) 0.0147(12) -0.0023(11)
C13 0.0217(12) 0.0170(12) 0.0187(11) -0.0015(9) 0.0122(9) -0.0023(9)
C14 0.0199(12) 0.0201(12) 0.0218(12) -0.0051(9) 0.0090(10) -0.0013(10)
C15 0.0211(12) 0.0283(14) 0.0260(13) -0.0070(11) 0.0072(10) -0.0049(10)
C16 0.0280(13) 0.0197(13) 0.0303(14) -0.0070(10) 0.0144(11) -0.0072(10)
C17 0.0251(13) 0.0199(12) 0.0215(12) -0.0068(10) 0.0143(10) -0.0060(10)
C18 0.0234(12) 0.0166(12) 0.0194(12) -0.0020(9) 0.0103(10) -0.0021(9)
C19 0.0356(15) 0.0162(12) 0.0301(14) -0.0027(10) 0.0163(12) -0.0042(11)
C20 0.0472(18) 0.0164(13) 0.0302(15) 0.0040(10) 0.0132(13) 0.0043(11)
C21 0.0313(14) 0.0255(14) 0.0264(14) 0.0016(11) 0.0023(11) 0.0033(11)
C22 0.0267(13) 0.0168(12) 0.0210(12) -0.0021(9) 0.0068(10) -0.0035(10)
C23 0.0178(12) 0.0218(12) 0.0200(12) 0.0080(10) 0.0086(9) -0.0007(9)
C24 0.0215(12) 0.0248(13) 0.0129(11) -0.0006(9) 0.0084(9) -0.0044(10)
C25 0.0196(12) 0.0216(12) 0.0198(12) -0.0008(10) 0.0131(10) -0.0004(9)
C26 0.0159(11) 0.0223(12) 0.0216(12) 0.0024(10) 0.0068(9) -0.0041(9)
C27 0.0217(12) 0.0158(11) 0.0226(12) -0.0015(9) 0.0093(10) -0.0093(9)
C28 0.0272(13) 0.0103(11) 0.0244(12) 0.0052(9) 0.0157(10) -0.0022(9)
C29 0.0221(13) 0.0266(14) 0.0280(14) 0.0020(11) 0.0047(11) 0.0028(11)
C30 0.0317(15) 0.0251(14) 0.0300(15) 0.0079(11) -0.0039(12) -0.0049(11)
C31 0.0242(13) 0.0339(15) 0.0299(14) 0.0047(12) 0.0047(11) -0.0041(12)
C32 0.0185(13) 0.0373(16) 0.0316(15) 0.0004(12) 0.0032(11) -0.0002(11)
P1 0.045(2) 0.0159(12) 0.0354(18) 0.0049(10) 0.0266(16) 0.0106(13)
F1 0.062(5) 0.026(3) 0.063(5) 0.010(3) 0.041(4) 0.024(3)
F2 0.063(5) 0.037(3) 0.094(5) -0.002(3) 0.047(4) -0.005(3)
F3 0.079(5) 0.0227(19) 0.072(4) -0.007(2) 0.054(4) 0.006(2)
F4 0.047(3) 0.030(3) 0.100(6) -0.013(3) 0.037(3) -0.001(2)
F5 0.082(5) 0.068(4) 0.040(3) 0.022(3) 0.028(3) 0.024(3)
F6 0.087(5) 0.061(4) 0.047(3) 0.020(3) 0.027(3) 0.044(4)
P1A 0.0301(19) 0.0112(12) 0.0291(17) 0.0028(10) 0.0177(14) 0.0057(10)
F1A 0.037(3) 0.023(4) 0.028(3) -0.006(3) 0.016(2) -0.003(3)
F2A 0.047(4) 0.039(4) 0.056(4) -0.014(3) 0.028(3) -0.017(3)
F3A 0.093(6) 0.033(3) 0.073(5) -0.023(3) 0.058(5) -0.004(3)
F4A 0.046(4) 0.048(4) 0.071(5) -0.015(3) 0.042(4) -0.011(3)
F5A 0.075(5) 0.034(3) 0.035(3) 0.011(2) 0.005(3) 0.009(3)
F6A 0.072(4) 0.041(4) 0.075(6) 0.029(4) 0.007(5) 0.029(3)

loop_
_atom_type_symbol
_atom_type_description
_atom_type_scat_dispersion_real
_atom_type_scat_dispersion_imag
_atom_type_scat_source
C C 0.0181 0.0091 'International Tables Vol C Tables 4.2.6.8 and 6.1.1.4'
H H 0.0000 0.0000 'International Tables Vol C Tables 4.2.6.8 and 6.1.1.4'
Cl Cl 0.3639 0.7018 'International Tables Vol C Tables 4.2.6.8 and 6.1.1.4'
F F 0.0727 0.0534 'International Tables Vol C Tables 4.2.6.8 and 6.1.1.4'
N N 0.0311 0.0180 'International Tables Vol C Tables 4.2.6.8 and 6.1.1.4'
P P 0.2955 0.4335 'International Tables Vol C Tables 4.2.6.8 and 6.1.1.4'
Ru Ru 0.0552 3.2960 'International Tables Vol C Tables 4.2.6.8 and 6.1.1.4'

loop_
_geom_angle_atom_site_label_1
_geom_angle_atom_site_label_2
_geom_angle_atom_site_label_3
_geom_angle
_geom_angle_site_symmetry_1
_geom_angle_site_symmetry_3
_geom_angle_publ_flag
N1 Ru1 Cl1 83.77(6) . . ?
N1 Ru1 N3 77.17(8) . . ?
N1 Ru1 C23 98.07(8) . . ?
N1 Ru1 C24 127.45(9) . . ?
N1 Ru1 C25 165.49(9) . . ?
N1 Ru1 C26 150.30(9) . . ?
N1 Ru1 C27 114.20(9) . . ?
N1 Ru1 C28 93.29(8) . . ?
N3 Ru1 Cl1 84.57(6) . . ?
N3 Ru1 C23 109.79(9) . . ?
N3 Ru1 C24 91.82(9) . . ?
N3 Ru1 C25 101.22(9) . . ?
N3 Ru1 C26 131.12(9) . . ?
N3 Ru1 C27 168.58(9) . . ?
N3 Ru1 C28 145.75(9) . . ?
C23 Ru1 Cl1 165.60(7) . . ?
C23 Ru1 C25 68.68(9) . . ?
C23 Ru1 C26 81.62(9) . . ?
C24 Ru1 Cl1 146.97(7) . . ?
C24 Ru1 C23 37.77(9) . . ?
C24 Ru1 C25 38.07(9) . . ?
C24 Ru1 C26 68.18(9) . . ?
C24 Ru1 C27 80.45(9) . . ?
C25 Ru1 Cl1 110.55(7) . . ?
C25 Ru1 C26 37.12(9) . . ?
C26 Ru1 Cl1 89.72(7) . . ?
C27 Ru1 Cl1 97.30(7) . . ?
C27 Ru1 C23 68.85(9) . . ?
C27 Ru1 C25 67.54(9) . . ?
C27 Ru1 C26 37.95(9) . . ?
C28 Ru1 Cl1 127.57(7) . . ?
C28 Ru1 C23 38.25(10) . . ?
C28 Ru1 C24 67.82(9) . . ?
C28 Ru1 C25 79.93(9) . . ?
C28 Ru1 C26 68.04(9) . . ?
C28 Ru1 C27 37.44(10) . . ?
C1 N1 Ru1 134.24(16) . . ?
C1 N1 C7 109.50(19) . . ?
C7 N1 Ru1 115.96(16) . . ?
C1 N2 C2 128.2(2) . . ?
C1 N2 C6 108.8(2) . . ?
C2 N2 C6 123.0(2) . . ?
C8 N3 Ru1 117.22(16) . . ?
C12 N3 Ru1 123.86(18) . . ?
C12 N3 C8 118.9(2) . . ?
N1 C1 N2 108.2(2) . . ?
N1 C1 C13 126.7(2) . . ?
N2 C1 C13 125.0(2) . . ?
N2 C2 H2 120.9 . . ?
C3 C2 N2 118.2(2) . . ?
C3 C2 H2 120.9 . . ?
C2 C3 H3 119.7 . . ?
C2 C3 C4 120.7(2) . . ?
C4 C3 H3 119.7 . . ?
C3 C4 H4 119.4 . . ?
C5 C4 C3 121.3(2) . . ?
C5 C4 H4 119.4 . . ?
C4 C5 H5 120.4 . . ?
C4 C5 C6 119.2(2) . . ?
C6 C5 H5 120.4 . . ?
N2 C6 C5 117.7(2) . . ?
C7 C6 N2 105.2(2) . . ?
C7 C6 C5 137.1(2) . . ?
N1 C7 C6 108.4(2) . . ?
N1 C7 C8 116.2(2) . . ?
C6 C7 C8 135.2(2) . . ?
N3 C8 C7 113.3(2) . . ?
N3 C8 C9 121.2(2) . . ?
C9 C8 C7 125.5(2) . . ?
C8 C9 H9 120.5 . . ?
C10 C9 C8 118.9(3) . . ?
C10 C9 H9 120.5 . . ?
C9 C10 H10 120.2 . . ?
C9 C10 C11 119.7(2) . . ?
C11 C10 H10 120.2 . . ?
C10 C11 H11 120.6 . . ?
C12 C11 C10 118.8(3) . . ?
C12 C11 H11 120.6 . . ?
N3 C12 C11 122.4(3) . . ?
N3 C12 H12 118.8 . . ?
C11 C12 H12 118.8 . . ?
C14 C13 C1 118.8(2) . . ?
C14 C13 C18 121.3(2) . . ?
C18 C13 C1 119.9(2) . . ?
C13 C14 H14 120.2 . . ?
C13 C14 C15 119.7(2) . . ?
C15 C14 H14 120.2 . . ?
C14 C15 H15 119.7 . . ?
C16 C15 C14 120.6(2) . . ?
C16 C15 H15 119.7 . . ?
C15 C16 H16 119.3 . . ?
C15 C16 C17 121.5(2) . . ?
C17 C16 H16 119.3 . . ?
C16 C17 C18 118.5(2) . . ?
C19 C17 C16 122.3(2) . . ?
C19 C17 C18 119.3(2) . . ?
C13 C18 C17 118.5(2) . . ?
C22 C18 C13 123.1(2) . . ?
C22 C18 C17 118.4(2) . . ?
C17 C19 H19 119.4 . . ?
C20 C19 C17 121.1(2) . . ?
C20 C19 H19 119.4 . . ?
C19 C20 H20 120.2 . . ?
C19 C20 C21 119.7(3) . . ?
C21 C20 H20 120.2 . . ?
C20 C21 H21 119.7 . . ?
C22 C21 C20 120.6(3) . . ?
C22 C21 H21 119.7 . . ?
C18 C22 H22 119.6 . . ?
C21 C22 C18 120.9(2) . . ?
C21 C22 H22 119.6 . . ?
C24 C23 Ru1 70.23(14) . . ?
C24 C23 C28 116.8(2) . . ?
C24 C23 C29 123.8(2) . . ?
C28 C23 Ru1 69.91(13) . . ?
C28 C23 C29 119.4(2) . . ?
C29 C23 Ru1 128.39(17) . . ?
Ru1 C24 H24 129.0 . . ?
C23 C24 Ru1 71.99(14) . . ?
C23 C24 H24 119.1 . . ?
C23 C24 C25 121.8(2) . . ?
C25 C24 Ru1 72.40(14) . . ?
C25 C24 H24 119.1 . . ?
Ru1 C25 H25 131.7 . . ?
C24 C25 Ru1 69.53(13) . . ?
C24 C25 H25 119.9 . . ?
C26 C25 Ru1 71.71(14) . . ?
C26 C25 C24 120.2(2) . . ?
C26 C25 H25 119.9 . . ?
C25 C26 Ru1 71.17(13) . . ?
C25 C26 C27 118.7(2) . . ?
C25 C26 C32 121.1(2) . . ?
C27 C26 Ru1 69.85(13) . . ?
C27 C26 C32 120.2(2) . . ?
C32 C26 Ru1 128.49(18) . . ?
Ru1 C27 H27 129.8 . . ?
C26 C27 Ru1 72.20(13) . . ?
C26 C27 H27 119.9 . . ?
C28 C27 Ru1 70.64(13) . . ?
C28 C27 C26 120.3(2) . . ?
C28 C27 H27 119.9 . . ?
Ru1 C28 H28 130.1 . . ?
C23 C28 Ru1 71.84(13) . . ?
C23 C28 H28 118.9 . . ?
C27 C28 Ru1 71.91(14) . . ?
C27 C28 C23 122.2(2) . . ?
C27 C28 H28 118.9 . . ?
C23 C29 H29 107.9 . . ?
C23 C29 C30 109.2(2) . . ?
C23 C29 C31 112.8(2) . . ?
C30 C29 H29 107.9 . . ?
C31 C29 H29 107.9 . . ?
C31 C29 C30 110.8(2) . . ?
C29 C30 H30A 109.5 . . ?
C29 C30 H30B 109.5 . . ?
C29 C30 H30C 109.5 . . ?
H30A C30 H30B 109.5 . . ?
H30A C30 H30C 109.5 . . ?
H30B C30 H30C 109.5 . . ?
C29 C31 H31A 109.5 . . ?
C29 C31 H31B 109.5 . . ?
C29 C31 H31C 109.5 . . ?
H31A C31 H31B 109.5 . . ?
H31A C31 H31C 109.5 . . ?
H31B C31 H31C 109.5 . . ?
C26 C32 H32A 109.5 . . ?
C26 C32 H32B 109.5 . . ?
C26 C32 H32C 109.5 . . ?
H32A C32 H32B 109.5 . . ?
H32A C32 H32C 109.5 . . ?
H32B C32 H32C 109.5 . . ?
F1 P1 F3 177.3(5) . . ?
F1 P1 F4 89.0(4) . . ?
F1 P1 F6 90.3(4) . . ?
F2 P1 F1 91.5(5) . . ?
F2 P1 F3 91.1(4) . . ?
F2 P1 F4 179.2(5) . . ?
F2 P1 F5 92.2(5) . . ?
F2 P1 F6 90.4(5) . . ?
F3 P1 F4 88.4(4) . . ?
F5 P1 F1 90.6(4) . . ?
F5 P1 F3 90.2(4) . . ?
F5 P1 F4 88.4(4) . . ?
F5 P1 F6 177.3(5) . . ?
F6 P1 F3 88.9(3) . . ?
F6 P1 F4 89.0(4) . . ?
F1A P1A F3A 179.1(5) . . ?
F1A P1A F4A 89.5(5) . . ?
F2A P1A F1A 90.7(4) . . ?
F2A P1A F3A 90.2(4) . . ?
F2A P1A F4A 179.7(6) . . ?
F2A P1A F5A 91.0(5) . . ?
F2A P1A F6A 89.8(5) . . ?
F3A P1A F4A 89.6(4) . . ?
F5A P1A F1A 90.1(5) . . ?
F5A P1A F3A 90.0(4) . . ?
F5A P1A F4A 88.8(5) . . ?
F5A P1A F6A 179.1(5) . . ?
F6A P1A F1A 89.6(5) . . ?
F6A P1A F3A 90.3(4) . . ?
F6A P1A F4A 90.4(5) . . ?

loop_
_geom_bond_atom_site_label_1
_geom_bond_atom_site_label_2
_geom_bond_distance
_geom_bond_site_symmetry_2
_geom_bond_publ_flag
Ru1 Cl1 2.3946(6) . ?
Ru1 N1 2.0695(19) . ?
Ru1 N3 2.097(2) . ?
Ru1 C23 2.194(2) . ?
Ru1 C24 2.171(2) . ?
Ru1 C25 2.208(2) . ?
Ru1 C26 2.215(2) . ?
Ru1 C27 2.184(2) . ?
Ru1 C28 2.168(2) . ?
N1 C1 1.325(3) . ?
N1 C7 1.379(3) . ?
N2 C1 1.375(3) . ?
N2 C2 1.388(3) . ?
N2 C6 1.403(3) . ?
N3 C8 1.364(3) . ?
N3 C12 1.349(3) . ?
C1 C13 1.484(3) . ?
C2 H2 0.9500 . ?
C2 C3 1.350(4) . ?
C3 H3 0.9500 . ?
C3 C4 1.428(4) . ?
C4 H4 0.9500 . ?
C4 C5 1.355(4) . ?
C5 H5 0.9500 . ?
C5 C6 1.421(3) . ?
C6 C7 1.385(3) . ?
C7 C8 1.448(3) . ?
C8 C9 1.396(3) . ?
C9 H9 0.9500 . ?
C9 C10 1.385(4) . ?
C10 H10 0.9500 . ?
C10 C11 1.388(4) . ?
C11 H11 0.9500 . ?
C11 C12 1.382(4) . ?
C12 H12 0.9500 . ?
C13 C14 1.379(4) . ?
C13 C18 1.428(3) . ?
C14 H14 0.9500 . ?
C14 C15 1.417(4) . ?
C15 H15 0.9500 . ?
C15 C16 1.365(4) . ?
C16 H16 0.9500 . ?
C16 C17 1.425(4) . ?
C17 C18 1.434(3) . ?
C17 C19 1.406(4) . ?
C18 C22 1.405(4) . ?
C19 H19 0.9500 . ?
C19 C20 1.371(4) . ?
C20 H20 0.9500 . ?
C20 C21 1.408(4) . ?
C21 H21 0.9500 . ?
C21 C22 1.378(4) . ?
C22 H22 0.9500 . ?
C23 C24 1.413(4) . ?
C23 C28 1.429(4) . ?
C23 C29 1.515(3) . ?
C24 H24 0.9500 . ?
C24 C25 1.429(4) . ?
C25 H25 0.9500 . ?
C25 C26 1.408(4) . ?
C26 C27 1.431(4) . ?
C26 C32 1.499(4) . ?
C27 H27 0.9500 . ?
C27 C28 1.397(4) . ?
C28 H28 0.9500 . ?
C29 H29 1.0000 . ?
C29 C30 1.534(4) . ?
C29 C31 1.518(4) . ?
C30 H30A 0.9800 . ?
C30 H30B 0.9800 . ?
C30 H30C 0.9800 . ?
C31 H31A 0.9800 . ?
C31 H31B 0.9800 . ?
C31 H31C 0.9800 . ?
C32 H32A 0.9800 . ?
C32 H32B 0.9800 . ?
C32 H32C 0.9800 . ?
P1 F1 1.588(5) . ?
P1 F2 1.574(5) . ?
P1 F3 1.598(5) . ?
P1 F4 1.610(5) . ?
P1 F5 1.582(5) . ?
P1 F6 1.592(5) . ?
P1A F1A 1.593(5) . ?
P1A F2A 1.582(6) . ?
P1A F3A 1.597(5) . ?
P1A F4A 1.602(5) . ?
P1A F5A 1.588(5) . ?
P1A F6A 1.590(5) . ?

loop_
_geom_torsion_atom_site_label_1
_geom_torsion_atom_site_label_2
_geom_torsion_atom_site_label_3
_geom_torsion_atom_site_label_4
_geom_torsion
_geom_torsion_site_symmetry_1
_geom_torsion_site_symmetry_2
_geom_torsion_site_symmetry_3
_geom_torsion_site_symmetry_4
_geom_torsion_publ_flag
Ru1 N1 C1 N2 173.88(16) . . . . ?
Ru1 N1 C1 C13 -2.5(4) . . . . ?
Ru1 N1 C7 C6 -174.74(15) . . . . ?
Ru1 N1 C7 C8 1.1(3) . . . . ?
Ru1 N3 C8 C7 2.7(3) . . . . ?
Ru1 N3 C8 C9 -178.51(18) . . . . ?
Ru1 N3 C12 C11 -179.2(2) . . . . ?
Ru1 C23 C24 C25 54.8(2) . . . . ?
Ru1 C23 C28 C27 -53.6(2) . . . . ?
Ru1 C23 C29 C30 178.81(19) . . . . ?
Ru1 C23 C29 C31 55.1(3) . . . . ?
Ru1 C24 C25 C26 52.8(2) . . . . ?
Ru1 C25 C26 C27 53.0(2) . . . . ?
Ru1 C25 C26 C32 -124.2(2) . . . . ?
Ru1 C26 C27 C28 53.8(2) . . . . ?
Ru1 C27 C28 C23 53.6(2) . . . . ?
N1 C1 C13 C14 63.1(3) . . . . ?
N1 C1 C13 C18 -115.3(3) . . . . ?
N1 C7 C8 N3 -2.5(3) . . . . ?
N1 C7 C8 C9 178.8(2) . . . . ?
N2 C1 C13 C14 -112.7(3) . . . . ?
N2 C1 C13 C18 68.9(3) . . . . ?
N2 C2 C3 C4 0.8(4) . . . . ?
N2 C6 C7 N1 -0.4(3) . . . . ?
N2 C6 C7 C8 -175.1(3) . . . . ?
N3 C8 C9 C10 -3.2(4) . . . . ?
C1 N1 C7 C6 -0.2(3) . . . . ?
C1 N1 C7 C8 175.7(2) . . . . ?
C1 N2 C2 C3 175.5(2) . . . . ?
C1 N2 C6 C5 -177.1(2) . . . . ?
C1 N2 C6 C7 0.8(3) . . . . ?
C1 C13 C14 C15 -178.5(2) . . . . ?
C1 C13 C18 C17 178.9(2) . . . . ?
C1 C13 C18 C22 1.1(4) . . . . ?
C2 N2 C1 N1 -178.0(2) . . . . ?
C2 N2 C1 C13 -1.6(4) . . . . ?
C2 N2 C6 C5 0.1(3) . . . . ?
C2 N2 C6 C7 178.1(2) . . . . ?
C2 C3 C4 C5 0.6(4) . . . . ?
C3 C4 C5 C6 -1.6(4) . . . . ?
C4 C5 C6 N2 1.2(3) . . . . ?
C4 C5 C6 C7 -175.8(3) . . . . ?
C5 C6 C7 N1 176.9(3) . . . . ?
C5 C6 C7 C8 2.2(5) . . . . ?
C6 N2 C1 N1 -1.0(3) . . . . ?
C6 N2 C1 C13 175.5(2) . . . . ?
C6 N2 C2 C3 -1.1(4) . . . . ?
C6 C7 C8 N3 171.9(3) . . . . ?
C6 C7 C8 C9 -6.8(4) . . . . ?
C7 N1 C1 N2 0.7(3) . . . . ?
C7 N1 C1 C13 -175.7(2) . . . . ?
C7 C8 C9 C10 175.4(2) . . . . ?
C8 N3 C12 C11 -0.8(4) . . . . ?
C8 C9 C10 C11 1.2(4) . . . . ?
C9 C10 C11 C12 0.9(4) . . . . ?
C10 C11 C12 N3 -1.2(4) . . . . ?
C12 N3 C8 C7 -175.8(2) . . . . ?
C12 N3 C8 C9 3.0(4) . . . . ?
C13 C14 C15 C16 -0.6(4) . . . . ?
C13 C18 C22 C21 179.1(2) . . . . ?
C14 C13 C18 C17 0.5(3) . . . . ?
C14 C13 C18 C22 -177.3(2) . . . . ?
C14 C15 C16 C17 1.0(4) . . . . ?
C15 C16 C17 C18 -0.6(4) . . . . ?
C15 C16 C17 C19 178.6(2) . . . . ?
C16 C17 C18 C13 -0.2(3) . . . . ?
C16 C17 C18 C22 177.8(2) . . . . ?
C16 C17 C19 C20 -178.2(3) . . . . ?
C17 C18 C22 C21 1.2(4) . . . . ?
C17 C19 C20 C21 -0.2(4) . . . . ?
C18 C13 C14 C15 -0.2(4) . . . . ?
C18 C17 C19 C20 0.9(4) . . . . ?
C19 C17 C18 C13 -179.4(2) . . . . ?
C19 C17 C18 C22 -1.4(3) . . . . ?
C19 C20 C21 C22 0.0(4) . . . . ?
C20 C21 C22 C18 -0.5(4) . . . . ?
C23 C24 C25 Ru1 -54.6(2) . . . . ?
C23 C24 C25 C26 -1.8(4) . . . . ?
C24 C23 C28 Ru1 53.99(19) . . . . ?
C24 C23 C28 C27 0.4(3) . . . . ?
C24 C23 C29 C30 88.2(3) . . . . ?
C24 C23 C29 C31 -35.6(3) . . . . ?
C24 C25 C26 Ru1 -51.8(2) . . . . ?
C24 C25 C26 C27 1.2(3) . . . . ?
C24 C25 C26 C32 -176.0(2) . . . . ?
C25 C26 C27 Ru1 -53.7(2) . . . . ?
C25 C26 C27 C28 0.1(3) . . . . ?
C26 C27 C28 Ru1 -54.5(2) . . . . ?
C26 C27 C28 C23 -0.9(3) . . . . ?
C28 C23 C24 Ru1 -53.82(18) . . . . ?
C28 C23 C24 C25 1.0(3) . . . . ?
C28 C23 C29 C30 -94.5(3) . . . . ?
C28 C23 C29 C31 141.8(2) . . . . ?
C29 C23 C24 Ru1 123.6(2) . . . . ?
C29 C23 C24 C25 178.4(2) . . . . ?
C29 C23 C28 Ru1 -123.6(2) . . . . ?
C29 C23 C28 C27 -177.2(2) . . . . ?
C32 C26 C27 Ru1 123.6(2) . . . . ?
C32 C26 C27 C28 177.4(2) . . . . ?
